data_7207732
loop_
_publ_author_name
'Millar, David I. A.'
'Maynard-Casely, Helen E.'
'Allan, David R.'
'Cumming, Adam S.'
'Lennie, Alistair R.'
'Mackay, Alexandra J.'
'Oswald, Iain D. H.'
'Tang, Chiu C.'
'Pulham, Colin R.'

_publ_section_title
;
 Crystal engineering of energetic materials: Co-crystals of CL-20
;
_journal_issue 10
_journal_name_full CrystEngComm
_journal_page_first 3742
_journal_paper_doi 10.1039/c2ce05796d
_journal_volume 14
_journal_year 2012
_chemical_formula_moiety 'C12 H20 N14 O14'
_chemical_formula_sum 'C12 H20 N14 O14'
_chemical_formula_weight 584.38
_space_group_IT_number 2
_symmetry_cell_setting triclinic
_symmetry_space_group_name_Hall '-P 1'
_symmetry_space_group_name_H-M 'P -1'
_atom_sites_solution_hydrogens geom
_atom_sites_solution_primary direct
_cell_angle_alpha 113.73(3)
_cell_angle_beta 106.34(3)
_cell_angle_gamma 92.43(3)
_cell_formula_units_Z 2
_cell_length_a 7.7843(16)
_cell_length_b 12.857(3)
_cell_length_c 13.002(3)
_cell_measurement_reflns_used 4391
_cell_measurement_temperature 150
_cell_measurement_theta_max 30
_cell_measurement_theta_min 2
_cell_volume 1125.1(6)
_computing_cell_refinement 'CrystalClear (Rigaku Inc., 2008)'
_computing_data_collection 'CrystalClear (Rigaku Inc., 2008)'
_computing_data_reduction 'CrystalClear (Rigaku Inc., 2008)'
_computing_molecular_graphics 'CAMERON (Watkin et al., 1996)'
_computing_publication_material 'CRYSTALS (Betteridge et al., 2003)'
_computing_structure_refinement 'CRYSTALS (Betteridge et al., 2003)'
_computing_structure_solution 'SIR92 (Altomare et al., 1994)'
_diffrn_ambient_temperature 150
_diffrn_measured_fraction_theta_full 0.911
_diffrn_measured_fraction_theta_max 0.890
_diffrn_measurement_device 'Rigaku Saturn'
_diffrn_measurement_device_type CCD
_diffrn_measurement_method \w/2\q
_diffrn_radiation_monochromator graphite
_diffrn_radiation_type Synchrotron
_diffrn_radiation_wavelength 0.68890
_diffrn_reflns_av_R_equivalents 0.127
_diffrn_reflns_limit_h_max 10
_diffrn_reflns_limit_h_min -7
_diffrn_reflns_limit_k_max 18
_diffrn_reflns_limit_k_min -18
_diffrn_reflns_limit_l_max 18
_diffrn_reflns_limit_l_min -18
_diffrn_reflns_number 13119
_diffrn_reflns_theta_full 25.771
_diffrn_reflns_theta_max 29.621
_diffrn_reflns_theta_min 2.686
_diffrn_standards_number 0
_exptl_absorpt_coefficient_mu 0.156
_exptl_absorpt_correction_T_max 0.46
_exptl_absorpt_correction_T_min 1.00
_exptl_absorpt_correction_type multi-scan
_exptl_absorpt_process_details 'd*TREK (Pflugrath, 1999)'
_exptl_crystal_colour colourless
_exptl_crystal_density_diffrn 1.725
_exptl_crystal_density_method 'not measured'
_exptl_crystal_description prism
_exptl_crystal_F_000 604
_exptl_crystal_size_max 0.200
_exptl_crystal_size_mid 0.200
_exptl_crystal_size_min 0.200
_refine_diff_density_max 0.48
_refine_diff_density_min -0.46
_refine_ls_extinction_coef 3180.299
_refine_ls_extinction_method 'Larson (1970), Equation 22'
_refine_ls_goodness_of_fit_ref 1.0250
_refine_ls_hydrogen_treatment none
_refine_ls_matrix_type full
_refine_ls_number_parameters 362
_refine_ls_number_reflns 6175
_refine_ls_number_restraints 0
_refine_ls_R_factor_all 0.0645
_refine_ls_R_factor_gt 0.0620
_refine_ls_shift/su_max 0.0004954
_refine_ls_shift/su_mean 0.0369298
_refine_ls_structure_factor_coef Fsqd
_refine_ls_weighting_details
;
Method= Modified Sheldrick
w=1/[\s^2^(F^2^) + ( 0.11P)^2^ + 0.46P]
,where P=(max(Fo^2^,0) + 2Fc^2^)/3
;
_refine_ls_weighting_scheme calc
_refine_ls_wR_factor_all 0.1639
_refine_ls_wR_factor_gt 0.1601
_refine_ls_wR_factor_ref 0.1639
_reflns_limit_h_max 10
_reflns_limit_h_min -10
_reflns_limit_k_max 16
_reflns_limit_k_min -18
_reflns_limit_l_max 18
_reflns_limit_l_min 0
_reflns_number_gt 5775
_reflns_number_total 6199
_reflns_threshold_expression I>2.0\s(I)
_oxford_diffrn_Wilson_B_factor 0.42
_oxford_diffrn_Wilson_scale 0.56
_oxford_refine_ls_r_factor_ref 0.0645
_oxford_refine_ls_scale 1.835(19)
_oxford_reflns_number_all 6175
_oxford_reflns_threshold_expression_ref I>-10.0\s(I)
_cod_data_source_file c2ce05796d.txt
_cod_data_source_block 1
_cod_depositor_comments
;
The following automatic conversions were performed:

'_symmetry_cell_setting' value 'Triclinic' changed to 'triclinic'
according to /home/saulius/struct/CIF-dictionaries/cif_core.dic
dictionary named 'cif_core.dic' version 2.4.1 from 2010-06-29.

Automatic conversion script
Id: cif_fix_values 1715 2011-07-08 13:25:40Z adriana 
;
_cod_original_sg_symbol_H-M 'P -1 '
_cod_database_code 7207732

loop_
_symmetry_equiv_pos_as_xyz
x,y,z
-x,-y,-z

loop_
_atom_site_label
_atom_site_type_symbol
_atom_site_fract_x
_atom_site_fract_y
_atom_site_fract_z
_atom_site_U_iso_or_equiv
_atom_site_occupancy
_atom_site_adp_type
_atom_site_refinement_flags_posn
C1 C 0.29282(16) 0.21076(9) 0.63183(9) 0.0119 1.0000 Uani .
C2 C 0.47437(15) 0.36651(8) 0.63756(9) 0.0095 1.0000 Uani .
C3 C 0.52167(16) 0.24936(9) 0.55854(9) 0.0108 1.0000 Uani .
C4 C 0.11577(16) 0.19157(9) 0.52328(9) 0.0116 1.0000 Uani .
C5 C 0.20465(15) 0.33913(9) 0.46949(9) 0.0098 1.0000 Uani .
C6 C 0.25034(15) 0.22120(9) 0.39184(9) 0.0103 1.0000 Uani .
N7 N 0.36111(14) 0.33346(8) 0.69518(8) 0.0110 1.0000 Uani .
N8 N 0.40665(15) 0.38884(9) 0.81829(9) 0.0154 1.0000 Uani .
N9 N 0.43390(14) 0.16427(8) 0.58407(9) 0.0127 1.0000 Uani .
N10 N 0.54612(17) 0.10399(8) 0.63451(9) 0.0182 1.0000 Uani .
N11 N 0.15362(14) 0.13701(8) 0.41382(8) 0.0124 1.0000 Uani .
N12 N 0.04388(15) 0.03768(8) 0.32276(9) 0.0148 1.0000 Uani .
N13 N 0.07992(14) 0.30035(8) 0.51824(8) 0.0110 1.0000 Uani .
N14 N 0.03335(14) 0.38036(9) 0.60878(9) 0.0145 1.0000 Uani .
N15 N 0.37097(13) 0.41139(7) 0.55923(8) 0.0103 1.0000 Uani .
N16 N 0.39968(15) 0.52886(8) 0.59187(9) 0.0133 1.0000 Uani .
N17 N 0.44331(14) 0.22733(8) 0.43615(8) 0.0115 1.0000 Uani .
N18 N 0.53713(15) 0.17670(8) 0.35719(9) 0.0136 1.0000 Uani .
O19 O 0.34776(17) 0.33688(9) 0.86442(9) 0.0257 1.0000 Uani .
O20 O 0.49007(15) 0.48653(8) 0.86547(8) 0.0217 1.0000 Uani .
O21 O 0.49288(17) 0.06746(9) 0.69472(10) 0.0285 1.0000 Uani .
O22 O 0.68170(15) 0.08661(8) 0.60630(9) 0.0241 1.0000 Uani .
O23 O 0.06170(14) 0.48033(8) 0.62532(9) 0.0191 1.0000 Uani .
O24 O -0.03559(14) 0.34313(9) 0.66351(9) 0.0215 1.0000 Uani .
O25 O -0.05535(15) -0.01643(8) 0.34842(10) 0.0236 1.0000 Uani .
O26 O 0.06387(16) 0.00942(8) 0.22629(8) 0.0226 1.0000 Uani .
O27 O 0.52636(15) 0.58767(8) 0.68138(9) 0.0236 1.0000 Uani .
O28 O 0.30319(14) 0.56274(8) 0.52540(9) 0.0205 1.0000 Uani .
O29 O 0.69427(14) 0.17105(9) 0.40025(9) 0.0210 1.0000 Uani .
O30 O 0.45502(15) 0.14690(8) 0.25288(8) 0.0204 1.0000 Uani .
O31 O 0.92967(17) 0.23558(11) 0.23721(10) 0.0329 1.0000 Uani .
C32 C 0.7778(2) 0.23345(12) 0.17758(12) 0.0219 1.0000 Uani .
N33 N 0.69808(18) 0.16268(13) 0.06358(11) 0.0260 1.0000 Uani .
C34 C 0.7904(3) 0.07794(16) -0.00005(17) 0.0442 1.0000 Uani .
C35 C 0.5222(3) 0.1715(4) -0.0030(3) 0.0688 1.0000 Uani .
C36 C 1.1180(2) 0.3033(2) 1.03140(18) 0.0387 1.0000 Uani .
N37 N 0.95008(17) 0.33562(11) 0.98091(10) 0.0214 1.0000 Uani .
C38 C 0.8832(3) 0.42653(14) 1.05951(13) 0.0346 1.0000 Uani .
C39 C 0.86511(19) 0.28699(11) 0.86414(11) 0.0189 1.0000 Uani .
O40 O 0.72543(14) 0.31140(9) 0.81391(9) 0.0221 1.0000 Uani .
H11 H 0.2675 0.1793 0.6843 0.0125 1.0000 Uiso R
H21 H 0.5847 0.4207 0.6956 0.0092 1.0000 Uiso R
H31 H 0.6515 0.2506 0.5769 0.0130 1.0000 Uiso R
H41 H 0.0087 0.1496 0.5254 0.0102 1.0000 Uiso R
H51 H 0.1418 0.3767 0.4201 0.0109 1.0000 Uiso R
H61 H 0.2091 0.2022 0.3070 0.0155 1.0000 Uiso R
H321 H 0.7104 0.2845 0.2151 0.0262 1.0000 Uiso R
H341 H 0.7140 0.0033 -0.0319 0.0488 1.0000 Uiso R
H342 H 0.8082 0.0935 -0.0627 0.0485 1.0000 Uiso R
H343 H 0.9052 0.0792 0.0554 0.0490 1.0000 Uiso R
H351 H 0.4433 0.0975 -0.0369 0.0777 1.0000 Uiso R
H352 H 0.5316 0.1902 -0.0661 0.0777 1.0000 Uiso R
H353 H 0.4718 0.2299 0.0471 0.0779 1.0000 Uiso R
H361 H 1.1242 0.2269 0.9785 0.0457 1.0000 Uiso R
H362 H 1.1189 0.3072 1.1064 0.0459 1.0000 Uiso R
H363 H 1.2192 0.3565 1.0426 0.0460 1.0000 Uiso R
H381 H 0.7577 0.4214 1.0238 0.0413 1.0000 Uiso R
H382 H 0.9043 0.4213 1.1338 0.0406 1.0000 Uiso R
H383 H 0.9487 0.4992 1.0759 0.0418 1.0000 Uiso R
H391 H 0.9148 0.2291 0.8161 0.0189 1.0000 Uiso R

loop_
_atom_site_aniso_label
_atom_site_aniso_U_11
_atom_site_aniso_U_22
_atom_site_aniso_U_33
_atom_site_aniso_U_23
_atom_site_aniso_U_13
_atom_site_aniso_U_12
C1 0.0177(5) 0.0067(4) 0.0073(4) 0.0017(3) 0.0008(4) -0.0021(3)
C2 0.0119(5) 0.0064(4) 0.0070(4) 0.0011(3) 0.0015(3) 0.0004(3)
C3 0.0143(5) 0.0064(4) 0.0074(4) 0.0004(3) 0.0009(3) 0.0015(3)
C4 0.0151(5) 0.0074(4) 0.0083(4) 0.0016(3) 0.0012(4) -0.0022(3)
C5 0.0120(5) 0.0068(4) 0.0080(4) 0.0020(3) 0.0014(3) 0.0000(3)
C6 0.0134(5) 0.0063(4) 0.0077(4) 0.0009(3) 0.0017(3) -0.0003(3)
N7 0.0165(5) 0.0069(4) 0.0042(4) -0.0006(3) 0.0008(3) -0.0023(3)
N8 0.0205(5) 0.0131(4) 0.0069(4) 0.0003(3) 0.0027(3) 0.0007(4)
N9 0.0174(5) 0.0072(4) 0.0109(4) 0.0042(3) 0.0004(3) 0.0021(3)
N10 0.0258(6) 0.0063(4) 0.0132(4) 0.0022(3) -0.0041(4) 0.0017(4)
N11 0.0171(5) 0.0070(4) 0.0060(4) -0.0013(3) 0.0004(3) -0.0049(3)
N12 0.0167(5) 0.0053(4) 0.0127(4) -0.0015(3) -0.0010(3) -0.0005(3)
N13 0.0131(5) 0.0082(4) 0.0092(4) 0.0018(3) 0.0030(3) 0.0006(3)
N14 0.0128(5) 0.0150(4) 0.0110(4) 0.0018(3) 0.0029(3) 0.0015(3)
N15 0.0141(5) 0.0031(3) 0.0103(4) 0.0017(3) 0.0014(3) -0.0006(3)
N16 0.0184(5) 0.0046(4) 0.0155(4) 0.0027(3) 0.0063(4) 0.0002(3)
N17 0.0142(5) 0.0108(4) 0.0065(4) 0.0010(3) 0.0032(3) 0.0025(3)
N18 0.0198(5) 0.0073(4) 0.0123(4) 0.0011(3) 0.0077(4) 0.0008(3)
O19 0.0401(6) 0.0236(5) 0.0111(4) 0.0058(4) 0.0086(4) -0.0037(4)
O20 0.0302(5) 0.0116(4) 0.0117(4) -0.0042(3) 0.0049(3) -0.0037(3)
O21 0.0374(6) 0.0205(5) 0.0285(5) 0.0189(4) 0.0003(4) 0.0009(4)
O22 0.0289(5) 0.0142(4) 0.0203(4) 0.0028(3) 0.0011(4) 0.0119(4)
O23 0.0222(5) 0.0121(4) 0.0204(4) 0.0040(3) 0.0073(3) 0.0061(3)
O24 0.0227(5) 0.0233(5) 0.0165(4) 0.0045(4) 0.0103(3) -0.0020(4)
O25 0.0247(5) 0.0101(4) 0.0264(5) -0.0002(3) 0.0081(4) -0.0069(3)
O26 0.0340(6) 0.0125(4) 0.0107(4) -0.0030(3) 0.0042(4) 0.0003(4)
O27 0.0305(6) 0.0067(4) 0.0200(5) 0.0001(3) -0.0020(4) -0.0049(3)
O28 0.0238(5) 0.0124(4) 0.0282(5) 0.0135(4) 0.0054(4) 0.0042(3)
O29 0.0175(5) 0.0190(4) 0.0218(4) 0.0029(4) 0.0083(3) 0.0049(3)
O30 0.0296(5) 0.0189(4) 0.0097(4) 0.0022(3) 0.0081(3) 0.0034(4)
O31 0.0304(6) 0.0314(6) 0.0202(5) 0.0042(4) -0.0058(4) 0.0062(5)
C32 0.0256(7) 0.0233(6) 0.0167(6) 0.0082(5) 0.0074(5) 0.0077(5)
N33 0.0234(6) 0.0354(7) 0.0154(5) 0.0122(5) -0.0004(4) -0.0006(5)
C34 0.0689(14) 0.0246(7) 0.0231(7) -0.0029(6) 0.0127(8) 0.0003(8)
C35 0.0314(11) 0.118(3) 0.0522(14) 0.0506(16) -0.0134(10) 0.0036(13)
C36 0.0232(8) 0.0603(12) 0.0352(8) 0.0314(9) -0.0022(6) 0.0030(7)
N37 0.0232(6) 0.0219(5) 0.0132(5) 0.0063(4) 0.0002(4) -0.0011(4)
C38 0.0616(12) 0.0212(6) 0.0153(6) 0.0021(5) 0.0131(6) 0.0038(7)
C39 0.0207(6) 0.0168(5) 0.0137(5) 0.0033(4) 0.0027(4) 0.0024(4)
O40 0.0229(5) 0.0197(4) 0.0154(4) 0.0036(3) 0.0002(3) 0.0042(4)

loop_
_atom_type_symbol
_atom_type_scat_dispersion_real
_atom_type_scat_dispersion_imag
_atom_type_scat_Cromer_Mann_a1
_atom_type_scat_Cromer_Mann_b1
_atom_type_scat_Cromer_Mann_a2
_atom_type_scat_Cromer_Mann_b2
_atom_type_scat_Cromer_Mann_a3
_atom_type_scat_Cromer_Mann_b3
_atom_type_scat_Cromer_Mann_a4
_atom_type_scat_Cromer_Mann_b4
_atom_type_scat_Cromer_Mann_c
_atom_type_scat_source
C 0.0033 0.0016 2.3100 20.8439 1.0200 10.2075 1.5886 0.5687 0.8650 51.6512 0.2156 'International Tables Vol C 4.2.6.8 and 6.1.1.4'
H 0.0000 0.0000 0.4930 10.5109 0.3229 26.1257 0.1402 3.1424 0.0408 57.7998 0.0030 'International Tables Vol C 4.2.6.8 and 6.1.1.4'
N 0.0061 0.0033 12.2126 0.0057 3.1322 9.8933 2.0125 28.9975 1.1663 0.5826 -11.5290 'International Tables Vol C 4.2.6.8 and 6.1.1.4'
O 0.0106 0.0060 3.0485 13.2771 2.2868 5.7011 1.5463 0.3239 0.8670 32.9089 0.2508 'International Tables Vol C 4.2.6.8 and 6.1.1.4'

loop_
_geom_angle_atom_site_label_1
_geom_angle_atom_site_label_2
_geom_angle_atom_site_label_3
_geom_angle
_geom_angle_publ_flag
C4 C1 N7 107.11(10) yes
C4 C1 N9 108.15(9) yes
N7 C1 N9 103.85(10) yes
C4 C1 H11 112.3 no
N7 C1 H11 111.3 no
N9 C1 H11 113.6 no
C3 C2 N7 104.12(8) yes
C3 C2 N15 107.63(9) yes
N7 C2 N15 110.21(9) yes
C3 C2 H21 110.9 no
N7 C2 H21 111.5 no
N15 C2 H21 112.1 no
C2 C3 N9 103.75(9) yes
C2 C3 N17 108.31(9) yes
N9 C3 N17 110.96(9) yes
C2 C3 H31 112.6 no
N9 C3 H31 111.9 no
N17 C3 H31 109.2 no
C1 C4 N11 109.49(10) yes
C1 C4 N13 111.70(9) yes
N11 C4 N13 98.78(9) yes
C1 C4 H41 111.5 no
N11 C4 H41 113.4 no
N13 C4 H41 111.3 no
C6 C5 N13 101.00(8) yes
C6 C5 N15 108.49(10) yes
N13 C5 N15 113.12(9) yes
C6 C5 H51 111.5 no
N13 C5 H51 110.3 no
N15 C5 H51 112.0 no
C5 C6 N11 103.81(9) yes
C5 C6 N17 107.60(9) yes
N11 C6 N17 110.64(9) yes
C5 C6 H61 113.0 no
N11 C6 H61 110.2 no
N17 C6 H61 111.3 no
C2 N7 C1 109.34(9) yes
C2 N7 N8 119.56(9) yes
C1 N7 N8 120.39(9) yes
N7 N8 O19 116.45(11) yes
N7 N8 O20 115.69(11) yes
O19 N8 O20 127.65(11) yes
C3 N9 C1 108.92(9) yes
C3 N9 N10 117.03(10) yes
C1 N9 N10 119.40(10) yes
N9 N10 O21 117.22(12) yes
N9 N10 O22 115.91(11) yes
O21 N10 O22 126.65(12) yes
C6 N11 C4 110.83(9) yes
C6 N11 N12 121.90(10) yes
C4 N11 N12 120.90(10) yes
N11 N12 O25 116.68(11) yes
N11 N12 O26 116.49(11) yes
O25 N12 O26 126.67(11) yes
C5 N13 C4 110.60(9) yes
C5 N13 N14 119.21(9) yes
C4 N13 N14 118.27(10) yes
N13 N14 O23 117.09(10) yes
N13 N14 O24 116.22(11) yes
O23 N14 O24 126.67(11) yes
C5 N15 C2 117.25(9) yes
C5 N15 N16 120.13(9) yes
C2 N15 N16 119.70(9) yes
N15 N16 O27 116.79(11) yes
N15 N16 O28 117.06(11) yes
O27 N16 O28 126.02(11) yes
C3 N17 C6 117.38(10) yes
C3 N17 N18 119.43(10) yes
C6 N17 N18 119.79(10) yes
N17 N18 O29 116.66(10) yes
N17 N18 O30 116.40(11) yes
O29 N18 O30 126.87(11) yes
O31 C32 N33 125.54(15) yes
O31 C32 H321 117.3 no
N33 C32 H321 117.2 no
C32 N33 C34 120.72(15) yes
C32 N33 C35 122.0(2) yes
C34 N33 C35 117.2(2) yes
N33 C34 H341 107.0 no
N33 C34 H342 109.6 no
H341 C34 H342 110.7 no
N33 C34 H343 108.9 no
H341 C34 H343 108.8 no
H342 C34 H343 111.7 no
N33 C35 H351 108.1 no
N33 C35 H352 110.0 no
H351 C35 H352 109.2 no
N33 C35 H353 110.9 no
H351 C35 H353 109.6 no
H352 C35 H353 108.9 no
N37 C36 H361 109.5 no
N37 C36 H362 107.5 no
H361 C36 H362 111.3 no
N37 C36 H363 109.4 no
H361 C36 H363 109.4 no
H362 C36 H363 109.6 no
C36 N37 C38 118.27(15) yes
C36 N37 C39 120.82(15) yes
C38 N37 C39 120.80(14) yes
N37 C38 H381 109.9 no
N37 C38 H382 110.3 no
H381 C38 H382 109.7 no
N37 C38 H383 108.6 no
H381 C38 H383 110.3 no
H382 C38 H383 108.0 no
N37 C39 O40 125.05(13) yes
N37 C39 H391 117.9 no
O40 C39 H391 117.0 no

loop_
_geom_bond_atom_site_label_1
_geom_bond_atom_site_label_2
_geom_bond_distance
_geom_bond_publ_flag
C1 C4 1.5965(17) yes
C1 N7 1.4446(14) yes
C1 N9 1.4455(17) yes
C1 H11 0.980 no
C2 C3 1.5730(16) yes
C2 N7 1.4543(15) yes
C2 N15 1.4386(14) yes
C2 H21 0.977 no
C3 N9 1.4596(15) yes
C3 N17 1.4357(14) yes
C3 H31 0.969 no
C4 N11 1.4333(15) yes
C4 N13 1.4611(14) yes
C4 H41 0.987 no
C5 C6 1.5687(16) yes
C5 N13 1.4672(15) yes
C5 N15 1.4411(16) yes
C5 H51 0.989 no
C6 N11 1.4564(14) yes
C6 N17 1.4356(15) yes
C6 H61 0.979 no
N7 N8 1.3918(14) yes
N8 O19 1.2114(15) yes
N8 O20 1.2093(15) yes
N9 N10 1.3921(14) yes
N10 O21 1.2111(16) yes
N10 O22 1.2125(18) yes
N11 N12 1.3727(15) yes
N12 O25 1.2158(15) yes
N12 O26 1.2155(15) yes
N13 N14 1.3684(14) yes
N14 O23 1.2140(14) yes
N14 O24 1.2209(14) yes
N15 N16 1.3832(13) yes
N16 O27 1.2172(15) yes
N16 O28 1.2110(14) yes
N17 N18 1.3912(14) yes
N18 O29 1.2124(16) yes
N18 O30 1.2117(14) yes
O31 C32 1.2100(19) yes
C32 N33 1.3264(19) yes
C32 H321 0.927 no
N33 C34 1.436(3) yes
N33 C35 1.436(3) yes
C34 H341 0.969 no
C34 H342 0.957 no
C34 H343 0.972 no
C35 H351 0.967 no
C35 H352 0.964 no
C35 H353 0.958 no
C36 N37 1.448(2) yes
C36 H361 0.958 no
C36 H362 0.954 no
C36 H363 0.959 no
N37 C38 1.439(2) yes
N37 C39 1.3303(17) yes
C38 H381 0.943 no
C38 H382 0.964 no
C38 H383 0.958 no
C39 O40 1.2255(17) yes
C39 H391 0.938 no

loop_
_geom_hbond_atom_site_label_D
_geom_hbond_atom_site_label_H
_geom_hbond_atom_site_label_A
_geom_hbond_site_symmetry_A
_geom_hbond_angle_DHA
_geom_hbond_distance_DH
_geom_hbond_distance_HA
_geom_hbond_distance_DA
_geom_hbond_publ_flag
C1 H11 O25 2_556 133 0.98 2.43 3.181(2) yes
C3 H31 O24 1_655 154 0.97 2.40 3.297(2) yes
C34 H342 O26 2_655 133 0.96 2.51 3.245(2) yes
